data_1547345
loop_
_publ_author_name
'Lang, Zhongling'
'Yang, Peng'
'Lin, Zhengguo'
'Yan, Li-Kai'
'Li, Ming-Xing'
'Carb\'o, Jorge J.'
'Kortz, Ulrich'
'Poblet, Josep M.'

_publ_section_title
;
 Size and Charge Effect of Guest Cations in Formation of
 Polyoxopalladates: A Theoretical and Experimental Study
;
_journal_name_full 'Chem. Sci.'
_journal_paper_doi 10.1039/C7SC03441E
_journal_year 2017
_chemical_formula_sum 'C42 H122 As6 La Na3 O73 Pd12'
_chemical_formula_weight 3729.59
_space_group_crystal_system triclinic
_space_group_IT_number 2
_space_group_name_Hall '-P 1'
_space_group_name_H-M_alt 'P -1'
_symmetry_space_group_name_Hall '-P 1'
_symmetry_space_group_name_H-M 'P -1'
_atom_sites_solution_hydrogens geom
_audit_creation_method SHELXL-2014/6
_audit_update_record
;
2017-06-10 deposited with the CCDC.
2017-09-25 downloaded from the CCDC.
;
_cell_angle_alpha 103.266(3)
_cell_angle_beta 92.094(3)
_cell_angle_gamma 97.633(4)
_cell_formula_units_Z 1
_cell_length_a 13.0985(9)
_cell_length_b 16.2291(12)
_cell_length_c 22.9839(14)
_cell_measurement_reflns_used 9467
_cell_measurement_temperature 100(2)
_cell_measurement_theta_max 28.09
_cell_measurement_theta_min 2.83
_cell_volume 4701.9(6)
_computing_structure_refinement 'SHELXL-2014/6 (Sheldrick, 2014)'
_diffrn_ambient_temperature 100(2)
_diffrn_measured_fraction_theta_full 0.993
_diffrn_measured_fraction_theta_max 0.988
_diffrn_measurement_device_type 'Bruker APEX-II CCD x8'
_diffrn_radiation_type MoK\a
_diffrn_radiation_wavelength 0.71073
_diffrn_reflns_av_R_equivalents 0.0608
_diffrn_reflns_av_unetI/netI 0.0451
_diffrn_reflns_Laue_measured_fraction_full 0.993
_diffrn_reflns_Laue_measured_fraction_max 0.988
_diffrn_reflns_limit_h_max 17
_diffrn_reflns_limit_h_min -17
_diffrn_reflns_limit_k_max 21
_diffrn_reflns_limit_k_min -21
_diffrn_reflns_limit_l_max 30
_diffrn_reflns_limit_l_min -30
_diffrn_reflns_number 160109
_diffrn_reflns_point_group_measured_fraction_full 0.993
_diffrn_reflns_point_group_measured_fraction_max 0.988
_diffrn_reflns_theta_full 25.242
_diffrn_reflns_theta_max 28.333
_diffrn_reflns_theta_min 1.303
_exptl_absorpt_coefficient_mu 2.453
_exptl_absorpt_correction_T_max 0.692
_exptl_absorpt_correction_T_min 0.618
_exptl_absorpt_correction_type multi-scan
_exptl_crystal_colour red
_exptl_crystal_density_diffrn 1.317
_exptl_crystal_description block
_exptl_crystal_F_000 1798
_exptl_crystal_size_max 0.200
_exptl_crystal_size_mid 0.180
_exptl_crystal_size_min 0.150
_refine_diff_density_max 5.252
_refine_diff_density_min -4.815
_refine_diff_density_rms 0.695
_refine_ls_extinction_method none
_refine_ls_goodness_of_fit_ref 1.081
_refine_ls_hydrogen_treatment constr
_refine_ls_matrix_type full
_refine_ls_number_parameters 497
_refine_ls_number_reflns 23219
_refine_ls_number_restraints 0
_refine_ls_restrained_S_all 1.081
_refine_ls_R_factor_all 0.1092
_refine_ls_R_factor_gt 0.0845
_refine_ls_shift/su_max 0.001
_refine_ls_shift/su_mean 0.000
_refine_ls_structure_factor_coef Fsqd
_refine_ls_weighting_details 'w=1/[\s^2^(Fo^2^)+(0.1200P)^2^+195.7335P] where P=(Fo^2^+2Fc^2^)/3'
_refine_ls_weighting_scheme calc
_refine_ls_wR_factor_gt 0.2376
_refine_ls_wR_factor_ref 0.2626
_reflns_Friedel_coverage 0.000
_reflns_number_gt 18151
_reflns_number_total 23219
_reflns_threshold_expression 'I > 2\s(I)'
_cod_data_source_file c7sc03441e2.cif
_cod_data_source_block try
_cod_database_code 1547345
_shelx_space_group_comment
;
The symmetry employed for this shelxl refinement is uniquely defined
by the following loop, which should always be used as a source of
symmetry information in preference to the above space-group names.
They are only intended as comments.
;
_shelx_estimated_absorpt_t_min 0.640
_shelx_estimated_absorpt_t_max 0.710
_shelxl_version_number 2014/6

loop_
_space_group_symop_operation_xyz
'x, y, z'
'-x, -y, -z'

loop_
_atom_site_label
_atom_site_type_symbol
_atom_site_fract_x
_atom_site_fract_y
_atom_site_fract_z
_atom_site_U_iso_or_equiv
_atom_site_adp_type
_atom_site_occupancy
_atom_site_site_symmetry_order
_atom_site_calc_flag
_atom_site_refinement_flags_posn
_atom_site_refinement_flags_adp
_atom_site_refinement_flags_occupancy
La1 La 0.96302(6) 0.53483(5) 0.27387(3) 0.02323(17) Uani 1 1 d . . .
Pd1 Pd 0.94310(8) 0.31785(7) 0.29374(4) 0.0247(2) Uani 1 1 d . . .
Pd2 Pd 1.09248(8) 0.47111(7) 0.39567(4) 0.0252(2) Uani 1 1 d . . .
Pd3 Pd 1.15135(8) 0.65322(7) 0.39413(4) 0.0260(2) Uani 1 1 d . . .
Pd4 Pd 1.06796(8) 0.76379(7) 0.31891(5) 0.0262(2) Uani 1 1 d . . .
Pd5 Pd 0.84873(8) 0.71748(8) 0.24634(5) 0.0283(2) Uani 1 1 d . . .
Pd6 Pd 0.69669(8) 0.55952(8) 0.24694(5) 0.0273(2) Uani 1 1 d . . .
Pd7 Pd 0.72091(8) 0.39738(8) 0.27988(5) 0.0284(2) Uani 1 1 d . . .
Pd8 Pd 1.16498(8) 0.40627(7) 0.25716(4) 0.0248(2) Uani 1 1 d . . .
Pd9 Pd 0.86474(8) 0.34531(7) 0.16269(4) 0.0254(2) Uani 1 1 d . . .
Pd10 Pd 0.83833(8) 0.52712(7) 0.12899(4) 0.0257(2) Uani 1 1 d . . .
Pd11 Pd 1.23115(7) 0.60736(7) 0.25676(4) 0.0238(2) Uani 1 1 d . . .
Pd12 Pd 1.08073(7) 0.46179(7) 0.13777(4) 0.0248(2) Uani 1 1 d . . .
O1LA O 1.0488(7) 0.4217(6) 0.3105(4) 0.0256(19) Uiso 1 1 d . . .
O2LA O 1.1256(7) 0.5045(6) 0.2248(4) 0.0237(18) Uiso 1 1 d . . .
O3LA O 1.0185(7) 0.5703(6) 0.3866(4) 0.0257(19) Uiso 1 1 d . . .
O4LA O 1.1206(7) 0.6532(6) 0.3092(4) 0.0254(19) Uiso 1 1 d . . .
O5LA O 0.9281(8) 0.6926(6) 0.3156(4) 0.029(2) Uiso 1 1 d . . .
O6LA O 0.8310(7) 0.5924(6) 0.2141(4) 0.0263(19) Uiso 1 1 d . . .
O7LA O 0.7798(7) 0.5218(6) 0.3104(4) 0.0268(19) Uiso 1 1 d . . .
O8LA O 0.8597(7) 0.3835(6) 0.2513(4) 0.0242(18) Uiso 1 1 d . . .
O9LA O 0.9352(7) 0.4623(6) 0.1641(4) 0.0243(18) Uiso 1 1 d . . .
O1A1 O 1.0280(8) 0.2499(7) 0.3356(5) 0.032(2) Uiso 1 1 d . . .
O2A1 O 1.2074(8) 0.3049(7) 0.2870(5) 0.033(2) Uiso 1 1 d . . .
O3A1 O 1.1744(8) 0.3784(7) 0.4063(5) 0.031(2) Uiso 1 1 d . . .
O1A2 O 1.2797(8) 0.3863(7) 0.2019(5) 0.033(2) Uiso 1 1 d . . .
O2A2 O 1.2261(8) 0.4601(6) 0.1087(4) 0.029(2) Uiso 1 1 d . . .
O3A2 O 1.3447(8) 0.5598(7) 0.2086(5) 0.031(2) Uiso 1 1 d . . .
O1A3 O 1.2778(8) 0.7428(7) 0.4049(5) 0.034(2) Uiso 1 1 d . . .
O2A3 O 1.3401(8) 0.7112(7) 0.2883(5) 0.033(2) Uiso 1 1 d . . .
O3A3 O 1.2089(9) 0.8325(7) 0.3246(5) 0.035(2) Uiso 1 1 d . . .
O1A4 O 0.6129(8) 0.6009(7) 0.1881(5) 0.032(2) Uiso 1 1 d . . .
O2A4 O 0.7399(8) 0.5907(7) 0.0915(5) 0.032(2) Uiso 1 1 d . . .
O3A4 O 0.7599(9) 0.7405(7) 0.1798(5) 0.038(2) Uiso 1 1 d . . .
O1A5 O 0.8696(8) 0.3063(7) 0.0730(5) 0.034(2) Uiso 1 1 d . . .
O2A5 O 0.8415(8) 0.4591(7) 0.0426(5) 0.033(2) Uiso 1 1 d . . .
O3A5 O 1.0363(8) 0.4167(7) 0.0493(5) 0.034(2) Uiso 1 1 d . . .
O1A6 O 0.6582(9) 0.2754(7) 0.2463(5) 0.039(2) Uiso 1 1 d . . .
O2A6 O 0.8361(9) 0.2124(7) 0.2769(5) 0.035(2) Uiso 1 1 d . . .
O3A6 O 0.7927(9) 0.2244(8) 0.1593(5) 0.039(2) Uiso 1 1 d . . .
O1C O 0.5822(9) 0.4143(7) 0.3125(5) 0.036(2) Uiso 1 1 d . . .
O2C O 0.5588(9) 0.5340(7) 0.2833(5) 0.035(2) Uiso 1 1 d . . .
O3C O 1.1315(8) 0.5189(7) 0.4835(5) 0.034(2) Uiso 1 1 d . . .
O4C O 1.1839(9) 0.6584(7) 0.4815(5) 0.035(2) Uiso 1 1 d . . .
O5C O 1.0109(9) 0.8760(7) 0.3360(5) 0.037(2) Uiso 1 1 d . . .
O6C O 0.8581(10) 0.8426(8) 0.2830(5) 0.042(3) Uiso 1 1 d . . .
As1 As 1.15543(11) 0.28824(10) 0.35006(6) 0.0276(3) Uani 1 1 d . . .
C1 C 1.2198(9) 0.2052(7) 0.3771(6) 0.035(3) Uiso 1 1 d G . .
C2 C 1.1917(10) 0.1194(8) 0.3484(6) 0.063(6) Uiso 1 1 d G . .
H20 H 1.1396 0.1033 0.3164 0.076 Uiso 1 1 calc R U .
C3 C 1.2400(12) 0.0573(6) 0.3665(7) 0.069(6) Uiso 1 1 d G . .
H21 H 1.2208 -0.0013 0.3469 0.083 Uiso 1 1 calc R U .
C4 C 1.3162(12) 0.0809(9) 0.4133(7) 0.071(6) Uiso 1 1 d G . .
H22 H 1.3491 0.0385 0.4257 0.085 Uiso 1 1 calc R U .
C5 C 1.3442(11) 0.1667(10) 0.4420(6) 0.080(7) Uiso 1 1 d G . .
H23 H 1.3963 0.1828 0.4740 0.096 Uiso 1 1 calc R U .
C6 C 1.2960(11) 0.2288(7) 0.4239(6) 0.065(6) Uiso 1 1 d G . .
H24 H 1.3152 0.2875 0.4435 0.078 Uiso 1 1 calc R U .
As2 As 1.31668(10) 0.46055(10) 0.16316(6) 0.0268(3) Uani 1 1 d . . .
C8 C 1.4936(8) 0.3766(7) 0.1542(4) 0.043(4) Uiso 1 1 d G . .
H31 H 1.4723 0.3606 0.1896 0.052 Uiso 1 1 calc R U .
C7 C 1.4372(7) 0.4273(7) 0.1282(4) 0.033(3) Uiso 1 1 d G . .
C12 C 1.4684(8) 0.4507(7) 0.0764(5) 0.038(3) Uiso 1 1 d G . .
H32 H 1.4298 0.4853 0.0587 0.046 Uiso 1 1 calc R U .
C11 C 1.5562(8) 0.4235(8) 0.0506(4) 0.046(4) Uiso 1 1 d G . .
H34 H 1.5775 0.4395 0.0152 0.055 Uiso 1 1 calc R U .
C10 C 1.6126(7) 0.3729(7) 0.0765(5) 0.041(4) Uiso 1 1 d G . .
H33 H 1.6726 0.3543 0.0589 0.049 Uiso 1 1 calc R U .
C9 C 1.5814(8) 0.3495(7) 0.1283(5) 0.046(4) Uiso 1 1 d G . .
H35 H 1.6200 0.3149 0.1461 0.055 Uiso 1 1 calc R U .
As3 As 1.30690(11) 0.78572(10) 0.34533(7) 0.0297(3) Uani 1 1 d . . .
C13 C 1.4217(9) 0.8729(7) 0.3681(6) 0.037(3) Uiso 1 1 d G . .
C14 C 1.4758(13) 0.8869(11) 0.4235(6) 0.075(7) Uiso 1 1 d G . .
H14 H 1.4540 0.8535 0.4510 0.090 Uiso 1 1 calc R U .
C15 C 1.5618(14) 0.9497(13) 0.4387(6) 0.120(13) Uiso 1 1 d G . .
H15 H 1.5987 0.9592 0.4766 0.144 Uiso 1 1 calc R U .
C16 C 1.5937(11) 0.9985(11) 0.3985(8) 0.096(9) Uiso 1 1 d G . .
H16 H 1.6525 1.0414 0.4089 0.116 Uiso 1 1 calc R U .
C17 C 1.5397(11) 0.9845(9) 0.3432(7) 0.059(5) Uiso 1 1 d G . .
H17 H 1.5615 1.0179 0.3157 0.071 Uiso 1 1 calc R U .
C18 C 1.4537(10) 0.9218(8) 0.3280(5) 0.046(4) Uiso 1 1 d G . .
H18 H 1.4167 0.9122 0.2901 0.056 Uiso 1 1 calc R U .
As4 As 0.67555(11) 0.65358(11) 0.14073(7) 0.0310(3) Uani 1 1 d . . .
C19 C 0.5725(8) 0.6960(8) 0.1009(6) 0.040(4) Uiso 1 1 d G . .
C24 C 0.4709(9) 0.6824(8) 0.1160(5) 0.051(4) Uiso 1 1 d G . .
H8 H 0.4527 0.6471 0.1429 0.061 Uiso 1 1 calc R U .
C23 C 0.3959(7) 0.7203(9) 0.0918(6) 0.057(5) Uiso 1 1 d G . .
H9 H 0.3264 0.7110 0.1022 0.068 Uiso 1 1 calc R U .
C22 C 0.4225(9) 0.7719(9) 0.0525(6) 0.054(5) Uiso 1 1 d G . .
H10 H 0.3712 0.7979 0.0360 0.065 Uiso 1 1 calc R U .
C21 C 0.5241(10) 0.7856(9) 0.0374(6) 0.061(5) Uiso 1 1 d G . .
H11 H 0.5423 0.8209 0.0105 0.074 Uiso 1 1 calc R U .
C20 C 0.5991(7) 0.7477(9) 0.0616(6) 0.054(5) Uiso 1 1 d G . .
H12 H 0.6686 0.7570 0.0513 0.065 Uiso 1 1 calc R U .
As5 As 0.91024(11) 0.37782(11) 0.03338(6) 0.0298(3) Uani 1 1 d . . .
C30 C 0.8443(10) 0.2273(7) -0.0615(5) 0.045(4) Uiso 1 1 d G . .
H37 H 0.8235 0.2007 -0.0302 0.054 Uiso 1 1 calc R U .
C25 C 0.8908(9) 0.3122(7) -0.0478(4) 0.037(3) Uiso 1 1 d G . .
C26 C 0.9212(10) 0.3512(6) -0.0935(5) 0.046(4) Uiso 1 1 d G . .
H42 H 0.9530 0.4093 -0.0842 0.056 Uiso 1 1 calc R U .
C27 C 0.9051(12) 0.3053(8) -0.1529(5) 0.063(6) Uiso 1 1 d G . .
H40 H 0.9259 0.3320 -0.1841 0.076 Uiso 1 1 calc R U .
C28 C 0.8586(12) 0.2204(8) -0.1666(4) 0.063(6) Uiso 1 1 d G . .
H39 H 0.8476 0.1891 -0.2071 0.076 Uiso 1 1 calc R U .
C29 C 0.8282(11) 0.1815(6) -0.1208(6) 0.060(5) Uiso 1 1 d G . .
H41 H 0.7964 0.1234 -0.1302 0.072 Uiso 1 1 calc R U .
As6 As 0.74206(11) 0.20569(10) 0.22310(7) 0.0307(3) Uani 1 1 d . . .
C31 C 0.6692(10) 0.0915(6) 0.2066(6) 0.034(3) Uiso 1 1 d G . .
C36 C 0.7229(7) 0.0240(8) 0.2091(6) 0.057(5) Uiso 1 1 d G . .
H26 H 0.7953 0.0345 0.2188 0.068 Uiso 1 1 calc R U .
C35 C 0.6706(10) -0.0590(7) 0.1976(7) 0.062(5) Uiso 1 1 d G . .
H27 H 0.7073 -0.1052 0.1994 0.075 Uiso 1 1 calc R U .
C34 C 0.5646(10) -0.0745(7) 0.1835(7) 0.054(5) Uiso 1 1 d G . .
H28 H 0.5289 -0.1312 0.1757 0.065 Uiso 1 1 calc R U .
C33 C 0.5109(8) -0.0069(10) 0.1810(8) 0.097(9) Uiso 1 1 d G . .
H29 H 0.4385 -0.0175 0.1714 0.116 Uiso 1 1 calc R U .
C32 C 0.5632(10) 0.0761(8) 0.1925(8) 0.081(7) Uiso 1 1 d G . .
H30 H 0.5265 0.1223 0.1908 0.097 Uiso 1 1 calc R U .
C37 C 1.1668(12) 0.5934(10) 0.5072(7) 0.031(3) Uiso 1 1 d . . .
C38 C 1.1937(12) 0.6159(10) 0.5743(7) 0.034(3) Uiso 1 1 d . . .
H4A H 1.1321 0.6292 0.5955 0.051 Uiso 1 1 calc R U .
H4B H 1.2478 0.6657 0.5849 0.051 Uiso 1 1 calc R U .
H4C H 1.2185 0.5672 0.5860 0.051 Uiso 1 1 calc R U .
C39 C 0.5318(12) 0.4733(10) 0.3089(7) 0.034(3) Uiso 1 1 d . . .
C40 C 0.4300(14) 0.4749(12) 0.3372(8) 0.046(4) Uiso 1 1 d . . .
H6A H 0.4224 0.4329 0.3618 0.068 Uiso 1 1 calc R U .
H6B H 0.3736 0.4607 0.3057 0.068 Uiso 1 1 calc R U .
H6C H 0.4277 0.5321 0.3624 0.068 Uiso 1 1 calc R U .
C41 C 0.9271(12) 0.8969(10) 0.3182(7) 0.035(3) Uiso 1 1 d . . .
C42 C 0.9008(19) 0.9803(15) 0.3426(11) 0.063(6) Uiso 1 1 d . . .
H2A H 0.9187 0.9966 0.3859 0.094 Uiso 1 1 calc R U .
H2B H 0.8265 0.9795 0.3351 0.094 Uiso 1 1 calc R U .
H2C H 0.9391 1.0219 0.3236 0.094 Uiso 1 1 calc R U .
Na1 Na 0.8104(5) 0.5748(4) -0.0034(3) 0.0363(14) Uani 1 1 d . . .
Na2 Na 0.4915(5) 0.6530(5) 0.2634(3) 0.0435(16) Uani 1 1 d . . .
Na3 Na 1.2821(14) 0.2359(12) 0.1980(8) 0.016(3) Uiso 0.25 1 d . . P
Na4 Na 0.9548(19) 0.0540(16) 0.0073(11) 0.035(5) Uiso 0.25 1 d . . P
Na5 Na 1.1846(17) 0.1640(14) 0.0446(10) 0.026(4) Uiso 0.25 1 d . . P
O1W O 0.9213(9) 0.6368(8) 0.4764(5) 0.040(3) Uiso 1 1 d . . .
O2W O 0.9750(11) 0.2166(9) 0.4441(6) 0.053(3) Uiso 1 1 d . . .
O3W O 0.3505(11) 0.4560(9) 0.4895(6) 0.053(3) Uiso 1 1 d . . .
O4W O 0.6976(12) 0.5982(10) 0.4090(7) 0.060(4) Uiso 1 1 d . . .
O5W O 0.8265(14) 0.7566(12) 0.4070(8) 0.023(4) Uiso 0.5 1 d . . P
O6W O 0.7875(13) 0.1529(11) 0.4820(7) 0.019(3) Uiso 0.5 1 d . . P
O7W O 0.6052(15) 0.7810(12) 0.2739(8) 0.025(4) Uiso 0.5 1 d . . P
O8W O 0.0709(16) 0.1144(13) 0.5030(9) 0.030(4) Uiso 0.5 1 d . . P
O9W O 0.8471(16) 0.7267(14) 0.0181(9) 0.032(4) Uiso 0.5 1 d . . P
O10W O 0.7078(15) 0.1682(12) 0.3667(8) 0.026(4) Uiso 0.5 1 d . . P
O11W O 0.4688(17) 0.6125(14) 0.5441(10) 0.035(5) Uiso 0.5 1 d . . P
O12W O 0.8895(16) 0.0508(13) 0.5433(9) 0.031(4) Uiso 0.5 1 d . . P
O13W O 0.5626(19) 0.6939(16) 0.3757(11) 0.042(5) Uiso 0.5 1 d . . P
O14W O 1.353(2) 0.200(2) 0.0995(14) 0.015(6) Uiso 0.25 1 d . . P
O15W O 0.8865(18) 0.8453(15) 0.1311(10) 0.039(5) Uiso 0.5 1 d . . P
O16W O 0.457(2) 0.7399(17) 0.6425(12) 0.048(6) Uiso 0.5 1 d . . P

loop_
_atom_site_aniso_label
_atom_site_aniso_U_11
_atom_site_aniso_U_22
_atom_site_aniso_U_33
_atom_site_aniso_U_23
_atom_site_aniso_U_13
_atom_site_aniso_U_12
La1 0.0159(3) 0.0357(4) 0.0191(3) 0.0058(3) 0.0008(2) 0.0086(3)
Pd1 0.0200(5) 0.0331(6) 0.0218(5) 0.0069(4) -0.0004(4) 0.0063(4)
Pd2 0.0231(5) 0.0329(6) 0.0208(4) 0.0072(4) -0.0012(4) 0.0078(4)
Pd3 0.0231(5) 0.0344(6) 0.0207(4) 0.0061(4) -0.0015(4) 0.0065(4)
Pd4 0.0226(5) 0.0326(6) 0.0240(5) 0.0055(4) 0.0006(4) 0.0084(4)
Pd5 0.0219(5) 0.0374(6) 0.0269(5) 0.0072(4) -0.0016(4) 0.0103(4)
Pd6 0.0171(4) 0.0427(6) 0.0224(5) 0.0051(4) 0.0016(4) 0.0100(4)
Pd7 0.0191(5) 0.0407(6) 0.0269(5) 0.0091(4) 0.0040(4) 0.0075(4)
Pd8 0.0185(4) 0.0351(6) 0.0231(5) 0.0083(4) 0.0024(4) 0.0093(4)
Pd9 0.0182(4) 0.0377(6) 0.0205(4) 0.0059(4) 0.0008(3) 0.0063(4)
Pd10 0.0186(4) 0.0414(6) 0.0193(4) 0.0082(4) 0.0014(3) 0.0101(4)
Pd11 0.0158(4) 0.0348(6) 0.0223(4) 0.0075(4) 0.0015(3) 0.0077(4)
Pd12 0.0157(4) 0.0414(6) 0.0186(4) 0.0070(4) 0.0023(3) 0.0087(4)
As1 0.0233(7) 0.0343(8) 0.0274(7) 0.0099(6) -0.0004(5) 0.0085(6)
As2 0.0180(6) 0.0415(8) 0.0238(6) 0.0089(6) 0.0047(5) 0.0116(6)
As3 0.0229(7) 0.0347(8) 0.0299(7) 0.0047(6) 0.0007(5) 0.0043(6)
As4 0.0229(7) 0.0448(9) 0.0269(7) 0.0074(6) -0.0020(5) 0.0137(6)
As5 0.0192(6) 0.0514(9) 0.0190(6) 0.0056(6) 0.0017(5) 0.0107(6)
As6 0.0225(7) 0.0386(8) 0.0316(7) 0.0099(6) -0.0005(5) 0.0044(6)
Na1 0.032(3) 0.052(4) 0.029(3) 0.012(3) 0.009(2) 0.017(3)
Na2 0.022(3) 0.048(4) 0.061(4) 0.010(3) 0.006(3) 0.012(3)

loop_
_atom_type_symbol
_atom_type_description
_atom_type_scat_dispersion_real
_atom_type_scat_dispersion_imag
_atom_type_scat_source
C C 0.0033 0.0016 'International Tables Vol C Tables 4.2.6.8 and 6.1.1.4'
H H 0.0000 0.0000 'International Tables Vol C Tables 4.2.6.8 and 6.1.1.4'
O O 0.0106 0.0060 'International Tables Vol C Tables 4.2.6.8 and 6.1.1.4'
Na Na 0.0362 0.0249 'International Tables Vol C Tables 4.2.6.8 and 6.1.1.4'
As As 0.0499 2.0058 'International Tables Vol C Tables 4.2.6.8 and 6.1.1.4'
Pd Pd -0.9988 1.0072 'International Tables Vol C Tables 4.2.6.8 and 6.1.1.4'
La La -0.2871 2.4523 'International Tables Vol C Tables 4.2.6.8 and 6.1.1.4'

loop_
_geom_angle_atom_site_label_1
_geom_angle_atom_site_label_2
_geom_angle_atom_site_label_3
_geom_angle
_geom_angle_site_symmetry_1
_geom_angle_site_symmetry_3
O2LA La1 O9LA 66.1(3) . .
O2LA La1 O1LA 66.6(3) . .
O9LA La1 O1LA 99.0(3) . .
O2LA La1 O6LA 116.4(3) . .
O9LA La1 O6LA 64.7(3) . .
O1LA La1 O6LA 156.7(3) . .
O2LA La1 O7LA 164.0(3) . .
O9LA La1 O7LA 103.3(3) . .
O1LA La1 O7LA 105.2(3) . .
O6LA La1 O7LA 65.5(3) . .
O2LA La1 O8LA 100.7(3) . .
O9LA La1 O8LA 65.7(3) . .
O1LA La1 O8LA 63.7(3) . .
O6LA La1 O8LA 93.5(3) . .
O7LA La1 O8LA 63.4(3) . .
O2LA La1 O3LA 103.5(3) . .
O9LA La1 O3LA 163.0(3) . .
O1LA La1 O3LA 64.0(3) . .
O6LA La1 O3LA 131.8(3) . .
O7LA La1 O3LA 83.6(3) . .
O8LA La1 O3LA 105.1(3) . .
O2LA La1 O4LA 65.0(3) . .
O9LA La1 O4LA 118.5(3) . .
O1LA La1 O4LA 93.7(3) . .
O6LA La1 O4LA 108.6(3) . .
O7LA La1 O4LA 130.5(3) . .
O8LA La1 O4LA 157.3(3) . .
O3LA La1 O4LA 64.2(3) . .
O2LA La1 O5LA 121.1(3) . .
O9LA La1 O5LA 122.0(3) . .
O1LA La1 O5LA 138.4(3) . .
O6LA La1 O5LA 62.2(3) . .
O7LA La1 O5LA 74.4(3) . .
O8LA La1 O5LA 137.4(3) . .
O3LA La1 O5LA 74.7(3) . .
O4LA La1 O5LA 61.9(3) . .
O2LA La1 Pd8 33.6(2) . .
O9LA La1 Pd8 79.1(2) . .
O1LA La1 Pd8 33.2(2) . .
O6LA La1 Pd8 142.7(2) . .
O7LA La1 Pd8 135.8(2) . .
O8LA La1 Pd8 78.7(2) . .
O3LA La1 Pd8 85.2(2) . .
O4LA La1 Pd8 80.4(2) . .
O5LA La1 Pd8 141.9(2) . .
O2LA La1 Pd12 32.9(2) . .
O9LA La1 Pd12 33.6(2) . .
O1LA La1 Pd12 84.8(2) . .
O6LA La1 Pd12 88.5(2) . .
O7LA La1 Pd12 136.6(2) . .
O8LA La1 Pd12 85.6(2) . .
O3LA La1 Pd12 136.1(2) . .
O4LA La1 Pd12 89.5(2) . .
O5LA La1 Pd12 124.8(2) . .
Pd8 La1 Pd12 54.77(3) . .
O2LA La1 Pd9 80.3(2) . .
O9LA La1 Pd9 32.7(2) . .
O1LA La1 Pd9 78.3(2) . .
O6LA La1 Pd9 79.5(2) . .
O7LA La1 Pd9 84.6(2) . .
O8LA La1 Pd9 33.1(2) . .
O3LA La1 Pd9 135.6(2) . .
O4LA La1 Pd9 144.6(2) . .
O5LA La1 Pd9 141.2(2) . .
Pd8 La1 Pd9 74.24(3) . .
Pd12 La1 Pd9 55.68(3) . .
O1LA Pd1 O8LA 85.6(4) . .
O1LA Pd1 O2A6 179.8(5) . .
O8LA Pd1 O2A6 94.6(4) . .
O1LA Pd1 O1A1 94.7(4) . .
O8LA Pd1 O1A1 179.2(4) . .
O2A6 Pd1 O1A1 85.1(4) . .
O1LA Pd1 La1 42.8(3) . .
O8LA Pd1 La1 43.3(3) . .
O2A6 Pd1 La1 137.4(3) . .
O1A1 Pd1 La1 137.1(3) . .
O1LA Pd2 O3C 177.6(4) . .
O1LA Pd2 O3A1 96.3(4) . .
O3C Pd2 O3A1 83.8(4) . .
O1LA Pd2 O3LA 85.7(4) . .
O3C Pd2 O3LA 94.4(4) . .
O3A1 Pd2 O3LA 176.2(4) . .
O1LA Pd2 Pd3 100.5(3) . .
O3C Pd2 Pd3 81.2(3) . .
O3A1 Pd2 Pd3 133.2(3) . .
O3LA Pd2 Pd3 43.1(3) . .
O1LA Pd2 La1 42.4(3) . .
O3C Pd2 La1 137.8(3) . .
O3A1 Pd2 La1 138.0(3) . .
O3LA Pd2 La1 43.5(3) . .
Pd3 Pd2 La1 65.95(3) . .
O4LA Pd3 O4C 177.7(4) . .
O4LA Pd3 O1A3 94.3(4) . .
O4C Pd3 O1A3 84.0(4) . .
O4LA Pd3 O3LA 86.6(4) . .
O4C Pd3 O3LA 95.0(4) . .
O1A3 Pd3 O3LA 175.7(4) . .
O4LA Pd3 Pd2 102.7(3) . .
O4C Pd3 Pd2 79.5(3) . .
O1A3 Pd3 Pd2 140.3(3) . .
O3LA Pd3 Pd2 43.2(3) . .
O4LA Pd3 Pd4 39.8(3) . .
O4C Pd3 Pd4 138.2(3) . .
O1A3 Pd3 Pd4 82.7(3) . .
O3LA Pd3 Pd4 95.3(3) . .
Pd2 Pd3 Pd4 131.89(5) . .
O4LA Pd3 La1 43.6(3) . .
O4C Pd3 La1 138.1(3) . .
O1A3 Pd3 La1 137.8(3) . .
O3LA Pd3 La1 43.5(3) . .
Pd2 Pd3 La1 65.98(3) . .
Pd4 Pd3 La1 66.25(3) . .
O4LA Pd4 O3A3 94.3(4) . .
O4LA Pd4 O5C 175.0(4) . .
O3A3 Pd4 O5C 87.4(5) . .
O4LA Pd4 O5LA 84.3(4) . .
O3A3 Pd4 O5LA 177.8(4) . .
O5C Pd4 O5LA 93.9(4) . .
O4LA Pd4 Pd3 39.9(3) . .
O3A3 Pd4 Pd3 89.9(3) . .
O5C Pd4 Pd3 135.5(3) . .
O5LA Pd4 Pd3 88.0(3) . .
O4LA Pd4 Pd5 104.6(3) . .
O3A3 Pd4 Pd5 144.1(3) . .
O5C Pd4 Pd5 76.5(3) . .
O5LA Pd4 Pd5 38.0(3) . .
Pd3 Pd4 Pd5 123.97(5) . .
O4LA Pd4 La1 42.5(3) . .
O3A3 Pd4 La1 135.2(3) . .
O5C Pd4 La1 136.8(3) . .
O5LA Pd4 La1 43.8(3) . .
Pd3 Pd4 La1 64.75(3) . .
Pd5 Pd4 La1 64.03(3) . .
O6LA Pd5 O6C 175.6(4) . .
O6LA Pd5 O5LA 84.5(4) . .
O6C Pd5 O5LA 94.7(5) . .
O6LA Pd5 O3A4 95.1(4) . .
O6C Pd5 O3A4 85.5(5) . .
O5LA Pd5 O3A4 175.9(4) . .
O6LA Pd5 Pd6 40.4(3) . .
O6C Pd5 Pd6 135.3(4) . .
O5LA Pd5 Pd6 87.3(3) . .
O3A4 Pd5 Pd6 89.7(3) . .
O6LA Pd5 Pd4 105.1(3) . .
O6C Pd5 Pd4 76.5(4) . .
O5LA Pd5 Pd4 38.1(3) . .
O3A4 Pd5 Pd4 145.4(3) . .
Pd6 Pd5 Pd4 123.70(4) . .
O6LA Pd5 La1 42.2(3) . .
O6C Pd5 La1 137.9(4) . .
O5LA Pd5 La1 44.3(3) . .
O3A4 Pd5 La1 136.2(3) . .
Pd6 Pd5 La1 64.50(3) . .
Pd4 Pd5 La1 64.67(3) . .
O6LA Pd6 O1A4 94.2(4) . .
O6LA Pd6 O7LA 87.1(4) . .
O1A4 Pd6 O7LA 177.1(4) . .
O6LA Pd6 O2C 176.3(4) . .
O1A4 Pd6 O2C 84.9(4) . .
O7LA Pd6 O2C 93.6(4) . .
O6LA Pd6 Pd7 103.9(3) . .
O1A4 Pd6 Pd7 138.8(3) . .
O7LA Pd6 Pd7 42.9(3) . .
O2C Pd6 Pd7 79.0(3) . .
O6LA Pd6 Pd5 39.9(3) . .
O1A4 Pd6 Pd5 83.9(3) . .
O7LA Pd6 Pd5 95.5(3) . .
O2C Pd6 Pd5 136.4(3) . .
Pd7 Pd6 Pd5 132.46(4) . .
O6LA Pd6 Na2 131.0(3) . .
O1A4 Pd6 Na2 49.5(3) . .
O7LA Pd6 Na2 127.9(3) . .
O2C Pd6 Na2 46.2(3) . .
Pd7 Pd6 Na2 125.16(14) . .
Pd5 Pd6 Na2 97.01(13) . .
O6LA Pd6 La1 43.6(3) . .
O1A4 Pd6 La1 137.6(3) . .
O7LA Pd6 La1 44.0(3) . .
O2C Pd6 La1 137.4(3) . .
Pd7 Pd6 La1 66.77(3) . .
Pd5 Pd6 La1 66.20(3) . .
Na2 Pd6 La1 156.52(14) . .
O8LA Pd7 O1A6 95.7(4) . .
O8LA Pd7 O7LA 85.2(4) . .
O1A6 Pd7 O7LA 177.1(4) . .
O8LA Pd7 O1C 177.5(4) . .
O1A6 Pd7 O1C 86.0(5) . .
O7LA Pd7 O1C 93.2(4) . .
O8LA Pd7 Pd6 99.0(3) . .
O1A6 Pd7 Pd6 133.5(3) . .
O7LA Pd7 Pd6 43.6(3) . .
O1C Pd7 Pd6 81.0(3) . .
O8LA Pd7 La1 42.6(3) . .
O1A6 Pd7 La1 137.8(3) . .
O7LA Pd7 La1 42.8(3) . .
O1C Pd7 La1 136.0(3) . .
Pd6 Pd7 La1 65.28(3) . .
O1LA Pd8 O1A2 177.9(4) . .
O1LA Pd8 O2LA 87.3(4) . .
O1A2 Pd8 O2LA 93.7(4) . .
O1LA Pd8 O2A1 94.6(4) . .
O1A2 Pd8 O2A1 84.3(4) . .
O2LA Pd8 O2A1 177.8(4) . .
O1LA Pd8 Na3 133.0(4) . .
O1A2 Pd8 Na3 45.3(4) . .
O2LA Pd8 Na3 133.0(4) . .
O2A1 Pd8 Na3 44.8(4) . .
O1LA Pd8 La1 44.6(3) . .
O1A2 Pd8 La1 136.2(3) . .
O2LA Pd8 La1 43.1(3) . .
O2A1 Pd8 La1 138.8(3) . .
Na3 Pd8 La1 156.3(3) . .
O9LA Pd9 O8LA 87.6(4) . .
O9LA Pd9 O1A5 92.5(4) . .
O8LA Pd9 O1A5 179.8(5) . .
O9LA Pd9 O3A6 178.8(4) . .
O8LA Pd9 O3A6 93.6(4) . .
O1A5 Pd9 O3A6 86.2(5) . .
O9LA Pd9 La1 43.1(3) . .
O8LA Pd9 La1 44.8(3) . .
O1A5 Pd9 La1 135.4(3) . .
O3A6 Pd9 La1 138.1(3) . .
O9LA Pd10 O6LA 85.2(4) . .
O9LA Pd10 O2A4 178.6(4) . .
O6LA Pd10 O2A4 96.2(4) . .
O9LA Pd10 O2A5 95.3(4) . .
O6LA Pd10 O2A5 178.3(4) . .
O2A4 Pd10 O2A5 83.3(4) . .
O9LA Pd10 Na1 134.0(3) . .
O6LA Pd10 Na1 133.8(3) . .
O2A4 Pd10 Na1 45.0(3) . .
O2A5 Pd10 Na1 46.6(3) . .
O9LA Pd10 La1 42.0(3) . .
O6LA Pd10 La1 43.5(3) . .
O2A4 Pd10 La1 139.4(3) . .
O2A5 Pd10 La1 137.2(3) . .
Na1 Pd10 La1 156.72(12) . .
O2LA Pd11 O3A2 94.8(4) . .
O2LA Pd11 O4LA 85.7(4) . .
O3A2 Pd11 O4LA 176.7(4) . .
O2LA Pd11 O2A3 179.1(4) . .
O3A2 Pd11 O2A3 84.3(4) . .
O4LA Pd11 O2A3 95.2(4) . .
O2LA Pd11 Na2 136.4(3) . 1_655
O3A2 Pd11 Na2 44.3(3) . 1_655
O4LA Pd11 Na2 134.1(3) . 1_655
O2A3 Pd11 Na2 42.8(3) . 1_655
O2LA Pd11 La1 41.4(3) . .
O3A2 Pd11 La1 136.2(3) . .
O4LA Pd11 La1 44.4(3) . .
O2A3 Pd11 La1 139.4(3) . .
Na2 Pd11 La1 167.88(13) 1_655 .
O2LA Pd12 O9LA 85.7(4) . .
O2LA Pd12 O3A5 179.1(4) . .
O9LA Pd12 O3A5 94.7(4) . .
O2LA Pd12 O2A2 95.9(4) . .
O9LA Pd12 O2A2 178.4(4) . .
O3A5 Pd12 O2A2 83.7(4) . .
O2LA Pd12 Na1 138.6(3) . 2_765
O9LA Pd12 Na1 135.3(3) . 2_765
O3A5 Pd12 Na1 41.1(3) . 2_765
O2A2 Pd12 Na1 43.1(3) . 2_765
O2LA Pd12 La1 42.8(3) . .
O9LA Pd12 La1 43.5(3) . .
O3A5 Pd12 La1 137.7(3) . .
O2A2 Pd12 La1 138.1(3) . .
Na1 Pd12 La1 170.28(12) 2_765 .
Pd2 O1LA Pd1 115.6(5) . .
Pd2 O1LA Pd8 114.3(5) . .
Pd1 O1LA Pd8 111.5(5) . .
Pd2 O1LA La1 106.3(4) . .
Pd1 O1LA La1 105.4(4) . .
Pd8 O1LA La1 102.2(4) . .
Pd11 O2LA Pd12 123.1(5) . .
Pd11 O2LA Pd8 108.6(4) . .
Pd12 O2LA Pd8 109.0(4) . .
Pd11 O2LA La1 106.6(4) . .
Pd12 O2LA La1 104.3(4) . .
Pd8 O2LA La1 103.3(4) . .
Pd3 O3LA Pd2 93.7(4) . .
Pd3 O3LA La1 103.7(4) . .
Pd2 O3LA La1 103.6(4) . .
Pd4 O4LA Pd3 100.3(4) . .
Pd4 O4LA Pd11 129.0(5) . .
Pd3 O4LA Pd11 111.7(5) . .
Pd4 O4LA La1 106.6(4) . .
Pd3 O4LA La1 104.7(4) . .
Pd11 O4LA La1 102.4(4) . .
Pd5 O5LA Pd4 103.8(4) . .
Pd5 O5LA La1 103.3(4) . .
Pd4 O5LA La1 104.0(4) . .
Pd5 O6LA Pd6 99.7(4) . .
Pd5 O6LA Pd10 128.3(5) . .
Pd6 O6LA Pd10 112.0(5) . .
Pd5 O6LA La1 106.7(4) . .
Pd6 O6LA La1 103.9(4) . .
Pd10 O6LA La1 103.9(4) . .
Pd7 O7LA Pd6 93.5(4) . .
Pd7 O7LA La1 105.0(4) . .
Pd6 O7LA La1 102.6(4) . .
Pd7 O8LA Pd9 115.3(5) . .
Pd7 O8LA Pd1 115.9(4) . .
Pd9 O8LA Pd1 111.1(4) . .
Pd7 O8LA La1 106.1(4) . .
Pd9 O8LA La1 102.1(4) . .
Pd1 O8LA La1 104.5(4) . .
Pd9 O9LA Pd10 109.9(4) . .
Pd9 O9LA Pd12 112.3(4) . .
Pd10 O9LA Pd12 120.0(4) . .
Pd9 O9LA La1 104.2(4) . .
Pd10 O9LA La1 105.8(4) . .
Pd12 O9LA La1 102.9(4) . .
As1 O1A1 Pd1 116.2(5) . .
As1 O2A1 Pd8 115.8(6) . .
As1 O2A1 Na3 143.4(7) . .
Pd8 O2A1 Na3 98.2(6) . .
As1 O3A1 Pd2 115.4(5) . .
As2 O1A2 Pd8 118.2(6) . .
As2 O1A2 Na3 140.6(7) . .
Pd8 O1A2 Na3 98.6(6) . .
As2 O2A2 Pd12 113.5(5) . .
As2 O2A2 Na1 143.4(6) . 2_765
Pd12 O2A2 Na1 100.9(4) . 2_765
As2 O3A2 Pd11 117.6(6) . .
As2 O3A2 Na2 138.9(6) . 1_655
Pd11 O3A2 Na2 99.7(4) . 1_655
As3 O1A3 Pd3 117.2(6) . .
As3 O2A3 Pd11 115.5(6) . .
As3 O2A3 Na2 135.1(6) . 1_655
Pd11 O2A3 Na2 101.1(5) . 1_655
As3 O3A3 Pd4 115.3(6) . .
As4 O1A4 Pd6 118.6(6) . .
As4 O1A4 Na2 128.5(6) . .
Pd6 O1A4 Na2 92.6(4) . .
As4 O2A4 Pd10 114.5(5) . .
As4 O2A4 Na1 143.5(6) . .
Pd10 O2A4 Na1 97.7(4) . .
As4 O3A4 Pd5 114.7(6) . .
As5 O1A5 Pd9 119.5(6) . .
As5 O2A5 Pd10 115.4(6) . .
As5 O2A5 Na1 140.1(6) . .
Pd10 O2A5 Na1 95.8(4) . .
As5 O3A5 Pd12 115.5(6) . .
As5 O3A5 Na1 140.5(6) . 2_765
Pd12 O3A5 Na1 103.6(5) . 2_765
As6 O1A6 Pd7 116.0(6) . .
As6 O2A6 Pd1 116.4(6) . .
As6 O3A6 Pd9 117.3(6) . .
C39 O1C Pd7 126.7(10) . .
C39 O2C Pd6 127.0(10) . .
C39 O2C Na2 138.0(10) . .
Pd6 O2C Na2 94.9(5) . .
C37 O3C Pd2 125.8(10) . .
C37 O4C Pd3 125.4(10) . .
C41 O5C Pd4 132.0(11) . .
C41 O6C Pd5 132.8(11) . .
O2A1 As1 O1A1 110.0(5) . .
O2A1 As1 O3A1 111.8(5) . .
O1A1 As1 O3A1 111.0(5) . .
O2A1 As1 C1 109.4(5) . .
O1A1 As1 C1 107.6(5) . .
O3A1 As1 C1 106.9(5) . .
C2 C1 C6 120.0 . .
C2 C1 As1 119.0(7) . .
C6 C1 As1 121.0(7) . .
C1 C2 C3 120.0 . .
C2 C3 C4 120.0 . .
C3 C4 C5 120.0 . .
C6 C5 C4 120.0 . .
C5 C6 C1 120.0 . .
O1A2 As2 O2A2 111.5(5) . .
O1A2 As2 O3A2 111.8(5) . .
O2A2 As2 O3A2 109.9(5) . .
O1A2 As2 C7 104.4(5) . .
O2A2 As2 C7 109.6(5) . .
O3A2 As2 C7 109.5(5) . .
C7 C8 C9 120.0 . .
C12 C7 C8 120.0 . .
C12 C7 As2 121.0(6) . .
C8 C7 As2 119.0(6) . .
C11 C12 C7 120.0 . .
C10 C11 C12 120.0 . .
C11 C10 C9 120.0 . .
C10 C9 C8 120.0 . .
O2A3 As3 O3A3 112.0(5) . .
O2A3 As3 O1A3 110.6(5) . .
O3A3 As3 O1A3 111.0(5) . .
O2A3 As3 C13 107.4(6) . .
O3A3 As3 C13 106.5(6) . .
O1A3 As3 C13 109.2(5) . .
C14 C13 C18 120.0 . .
C14 C13 As3 120.9(7) . .
C18 C13 As3 119.1(7) . .
C15 C14 C13 120.0 . .
C16 C15 C14 120.0 . .
C15 C16 C17 120.0 . .
C18 C17 C16 120.0 . .
C17 C18 C13 120.0 . .
O2A4 As4 O1A4 112.7(5) . .
O2A4 As4 O3A4 109.1(5) . .
O1A4 As4 O3A4 111.1(5) . .
O2A4 As4 C19 110.9(5) . .
O1A4 As4 C19 105.9(5) . .
O3A4 As4 C19 107.0(6) . .
C24 C19 C20 120.0 . .
C24 C19 As4 119.1(7) . .
C20 C19 As4 120.6(7) . .
C19 C24 C23 120.0 . .
C24 C23 C22 120.0 . .
C21 C22 C23 120.0 . .
C22 C21 C20 120.0 . .
C21 C20 C19 120.0 . .
O2A5 As5 O1A5 112.8(5) . .
O2A5 As5 O3A5 109.4(5) . .
O1A5 As5 O3A5 112.1(5) . .
O2A5 As5 C25 110.0(5) . .
O1A5 As5 C25 103.4(5) . .
O3A5 As5 C25 109.0(5) . .
C25 C30 C29 120.0 . .
C26 C25 C30 120.0 . .
C26 C25 As5 119.1(6) . .
C30 C25 As5 120.8(6) . .
C25 C26 C27 120.0 . .
C28 C27 C26 120.0 . .
C27 C28 C29 120.0 . .
C28 C29 C30 120.0 . .
O2A6 As6 O1A6 111.5(6) . .
O2A6 As6 O3A6 111.2(6) . .
O1A6 As6 O3A6 109.2(6) . .
O2A6 As6 C31 106.8(5) . .
O1A6 As6 C31 108.8(6) . .
O3A6 As6 C31 109.2(6) . .
C36 C31 C32 120.0 . .
C36 C31 As6 119.5(7) . .
C32 C31 As6 120.4(7) . .
C31 C36 C35 120.0 . .
C34 C35 C36 120.0 . .
C33 C34 C35 120.0 . .
C34 C33 C32 120.0 . .
C33 C32 C31 120.0 . .
O3C C37 O4C 128.0(14) . .
O3C C37 C38 117.5(13) . .
O4C C37 C38 114.6(13) . .
O1C C39 O2C 125.9(15) . .
O1C C39 C40 118.3(14) . .
O2C C39 C40 115.8(14) . .
O5C C41 O6C 122.2(15) . .
O5C C41 C42 120.3(17) . .
O6C C41 C42 117.1(17) . .
O3A5 Na1 O2A2 71.1(4) 2_765 2_765
O3A5 Na1 O2A4 143.1(5) 2_765 .
O2A2 Na1 O2A4 145.8(5) 2_765 .
O3A5 Na1 O9W 82.9(6) 2_765 .
O2A2 Na1 O9W 101.7(6) 2_765 .
O2A4 Na1 O9W 87.3(6) . .
O3A5 Na1 O2A5 96.3(4) 2_765 .
O2A2 Na1 O2A5 117.2(4) 2_765 .
O2A4 Na1 O2A5 68.8(4) . .
O9W Na1 O2A5 138.6(6) . .
O3A5 Na1 Pd10 112.0(3) 2_765 .
O2A2 Na1 Pd10 153.7(4) 2_765 .
O2A4 Na1 Pd10 37.3(3) . .
O9W Na1 Pd10 104.6(5) . .
O2A5 Na1 Pd10 37.7(3) . .
O3A5 Na1 Pd12 35.4(3) 2_765 2_765
O2A2 Na1 Pd12 36.0(3) 2_765 2_765
O2A4 Na1 Pd12 175.5(4) . 2_765
O9W Na1 Pd12 96.3(5) . 2_765
O2A5 Na1 Pd12 106.7(3) . 2_765
Pd10 Na1 Pd12 138.47(19) . 2_765
O2A3 Na2 O7W 98.7(6) 1_455 .
O2A3 Na2 O2C 133.0(5) 1_455 .
O7W Na2 O2C 118.0(6) . .
O2A3 Na2 O3A2 69.9(4) 1_455 1_455
O7W Na2 O3A2 146.8(6) . 1_455
O2C Na2 O3A2 89.9(4) . 1_455
O2A3 Na2 O1A4 150.3(5) 1_455 .
O7W Na2 O1A4 81.4(6) . .
O2C Na2 O1A4 68.9(4) . .
O3A2 Na2 O1A4 93.8(4) 1_455 .
O2A3 Na2 O13W 91.5(6) 1_455 .
O7W Na2 O13W 75.0(7) . .
O2C Na2 O13W 72.5(6) . .
O3A2 Na2 O13W 134.3(7) 1_455 .
O1A4 Na2 O13W 116.7(6) . .
O2A3 Na2 Pd6 171.1(4) 1_455 .
O7W Na2 Pd6 85.7(5) . .
O2C Na2 Pd6 39.0(3) . .
O3A2 Na2 Pd6 110.4(3) 1_455 .
O1A4 Na2 Pd6 37.9(3) . .
O13W Na2 Pd6 82.0(6) . .
O2A3 Na2 Pd11 36.1(3) 1_455 1_455
O7W Na2 Pd11 133.0(5) . 1_455
O2C Na2 Pd11 107.3(4) . 1_455
O3A2 Na2 Pd11 36.0(3) 1_455 1_455
O1A4 Na2 Pd11 129.2(4) . 1_455
O13W Na2 Pd11 109.0(6) . 1_455
Pd6 Na2 Pd11 141.1(2) . 1_455
O2A1 Na3 O1A2 68.8(6) . .
O2A1 Na3 O14W 165.1(12) . .
O1A2 Na3 O14W 96.6(10) . .
O2A1 Na3 Pd8 37.0(4) . .
O1A2 Na3 Pd8 36.1(4) . .
O14W Na3 Pd8 128.3(10) . .
O2A1 Na3 Na5 132.4(8) . .
O1A2 Na3 Na5 94.7(7) . .
O14W Na3 Na5 42.7(9) . .
Pd8 Na3 Na5 106.1(6) . .
Na4 Na4 Na5 81.6(14) 2_755 .
Na4 Na4 Na5 61.7(12) 2_755 2_755
Na5 Na4 Na5 143.4(8) . 2_755
O14W Na5 O9W 112.1(12) . 2_765
O14W Na5 Na4 154.5(12) . .
O9W Na5 Na4 93.3(9) 2_765 .
O14W Na5 Na3 43.1(9) . .
O9W Na5 Na3 120.5(9) 2_765 .
Na4 Na5 Na3 121.3(8) . .
O14W Na5 Na4 124.5(11) . 2_755
O9W Na5 Na4 117.3(9) 2_765 2_755
Na4 Na5 Na4 36.6(8) . 2_755
Na3 Na5 Na4 118.7(7) . 2_755
Na1 O9W Na5 132.0(10) . 2_765
Na5 O14W Na3 94.2(13) . .

loop_
_geom_bond_atom_site_label_1
_geom_bond_atom_site_label_2
_geom_bond_distance
_geom_bond_site_symmetry_2
La1 O2LA 2.499(9) .
La1 O9LA 2.517(9) .
La1 O1LA 2.556(9) .
La1 O6LA 2.568(10) .
La1 O7LA 2.569(10) .
La1 O8LA 2.572(9) .
La1 O3LA 2.576(9) .
La1 O4LA 2.592(10) .
La1 O5LA 2.626(10) .
La1 Pd8 3.5597(12) .
La1 Pd12 3.5643(12) .
La1 Pd9 3.5704(14) .
Pd1 O1LA 1.987(10) .
Pd1 O8LA 1.997(9) .
Pd1 O2A6 2.016(11) .
Pd1 O1A1 2.029(10) .
Pd2 O1LA 1.969(9) .
Pd2 O3C 2.009(11) .
Pd2 O3A1 2.014(10) .
Pd2 O3LA 2.032(10) .
Pd2 Pd3 2.9623(16) .
Pd3 O4LA 1.978(9) .
Pd3 O4C 2.019(11) .
Pd3 O1A3 2.021(11) .
Pd3 O3LA 2.029(10) .
Pd3 Pd4 3.0346(15) .
Pd4 O4LA 1.976(10) .
Pd4 O3A3 2.009(11) .
Pd4 O5C 2.021(11) .
Pd4 O5LA 2.021(10) .
Pd4 Pd5 3.1772(15) .
Pd5 O6LA 1.974(10) .
Pd5 O6C 1.997(12) .
Pd5 O5LA 2.016(10) .
Pd5 O3A4 2.020(12) .
Pd5 Pd6 3.0330(17) .
Pd6 O6LA 1.995(10) .
Pd6 O1A4 1.997(11) .
Pd6 O7LA 2.039(10) .
Pd6 O2C 2.050(11) .
Pd6 Pd7 2.9525(17) .
Pd6 Na2 3.249(6) .
Pd7 O8LA 1.978(9) .
Pd7 O1A6 2.003(12) .
Pd7 O7LA 2.015(10) .
Pd7 O1C 2.019(11) .
Pd8 O1LA 1.995(9) .
Pd8 O1A2 2.014(11) .
Pd8 O2LA 2.024(9) .
Pd8 O2A1 2.055(11) .
Pd8 Na3 3.377(18) .
Pd9 O9LA 1.990(9) .
Pd9 O8LA 1.995(9) .
Pd9 O1A5 2.018(11) .
Pd9 O3A6 2.045(12) .
Pd10 O9LA 2.010(9) .
Pd10 O6LA 2.013(10) .
Pd10 O2A4 2.037(11) .
Pd10 O2A5 2.044(11) .
Pd10 Na1 3.327(6) .
Pd11 O2LA 1.997(9) .
Pd11 O3A2 2.017(10) .
Pd11 O4LA 2.027(10) .
Pd11 O2A3 2.032(11) .
Pd11 Na2 3.383(6) 1_655
Pd12 O2LA 1.999(9) .
Pd12 O9LA 2.022(9) .
Pd12 O3A5 2.030(11) .
Pd12 O2A2 2.042(10) .
Pd12 Na1 3.409(6) 2_765
O1A1 As1 1.695(11) .
O2A1 As1 1.686(11) .
O2A1 Na3 2.40(2) .
O3A1 As1 1.698(11) .
O1A2 As2 1.688(11) .
O1A2 Na3 2.43(2) .
O2A2 As2 1.691(10) .
O2A2 Na1 2.371(12) 2_765
O3A2 As2 1.692(11) .
O3A2 Na2 2.397(13) 1_655
O1A3 As3 1.706(11) .
O2A3 As3 1.680(11) .
O2A3 Na2 2.343(12) 1_655
O3A3 As3 1.682(11) .
O1A4 As4 1.703(10) .
O1A4 Na2 2.474(13) .
O2A4 As4 1.674(11) .
O2A4 Na1 2.373(12) .
O3A4 As4 1.717(12) .
O1A5 As5 1.679(11) .
O2A5 As5 1.672(11) .
O2A5 Na1 2.428(12) .
O3A5 As5 1.683(11) .
O3A5 Na1 2.304(12) 2_765
O1A6 As6 1.693(12) .
O2A6 As6 1.689(11) .
O3A6 As6 1.704(12) .
O1C C39 1.249(19) .
O2C C39 1.277(19) .
O2C Na2 2.354(13) .
O3C C37 1.226(19) .
O4C C37 1.321(18) .
O5C C41 1.271(19) .
O6C C41 1.29(2) .
As1 C1 1.886(10) .
C1 C2 1.3900 .
C1 C6 1.3900 .
C2 C3 1.3900 .
C3 C4 1.3900 .
C4 C5 1.3900 .
C5 C6 1.3900 .
As2 C7 1.884(7) .
C8 C7 1.3900 .
C8 C9 1.3900 .
C7 C12 1.3900 .
C12 C11 1.3900 .
C11 C10 1.3900 .
C10 C9 1.3900 .
As3 C13 1.891(10) .
C13 C14 1.3900 .
C13 C18 1.3900 .
C14 C15 1.3900 .
C15 C16 1.3900 .
C16 C17 1.3900 .
C17 C18 1.3900 .
As4 C19 1.892(9) .
C19 C24 1.3900 .
C19 C20 1.3900 .
C24 C23 1.3900 .
C23 C22 1.3900 .
C22 C21 1.3900 .
C21 C20 1.3900 .
As5 C25 1.914(9) .
C30 C25 1.3900 .
C30 C29 1.3900 .
C25 C26 1.3900 .
C26 C27 1.3900 .
C27 C28 1.3900 .
C28 C29 1.3900 .
As6 C31 1.915(10) .
C31 C36 1.3900 .
C31 C32 1.3900 .
C36 C35 1.3900 .
C35 C34 1.3900 .
C34 C33 1.3900 .
C33 C32 1.3900 .
C37 C38 1.52(2) .
C39 C40 1.50(2) .
C41 C42 1.43(3) .
Na1 O3A5 2.304(12) 2_765
Na1 O2A2 2.370(12) 2_765
Na1 O9W 2.38(2) .
Na1 Pd12 3.409(6) 2_765
Na2 O2A3 2.343(12) 1_455
Na2 O7W 2.35(2) .
Na2 O3A2 2.397(13) 1_455
Na2 O13W 2.62(3) .
Na2 Pd11 3.383(6) 1_455
Na3 O14W 2.45(4) .
Na3 Na5 3.58(3) .
Na4 Na4 2.21(5) 2_755
Na4 Na5 3.27(3) .
Na4 Na5 3.67(3) 2_755
Na5 O14W 2.43(4) .
Na5 O9W 2.59(3) 2_765
Na5 Na4 3.67(3) 2_755
O9W Na5 2.59(3) 2_765
